data_4346480
loop_
_publ_author_name
'Luan, Lindong'
'Li, Jing'
'Chen, Cheng'
'Lin, Zhien'
'Huang, Hui'

_publ_section_title
;
 Solvent-free synthesis of crystalline metal phosphate oxalates with a
 (4,6)-connected fsh topology.
;
_journal_issue 19
_journal_name_full 'Inorganic chemistry'
_journal_page_first 9387
_journal_page_last 9389
_journal_paper_doi 10.1021/acs.inorgchem.5b01569
_journal_volume 54
_journal_year 2015
_chemical_formula_moiety 'C4 H3 Mn2 O14 P1.5, C5 H14 N1.5, H2 O'
_chemical_formula_sum 'C9 H19 Mn2 N1.5 O15 P1.5'
_chemical_formula_weight 544.59
_space_group_crystal_system monoclinic
_space_group_IT_number 15
_space_group_name_Hall '-C 2yc'
_space_group_name_H-M_alt 'C 1 2/c 1'
_atom_sites_solution_hydrogens mixed
_atom_sites_solution_primary direct
_audit_creation_date 2015-07-13
_audit_creation_method
;
Olex2 1.2
(compiled 2015.01.26 svn.r3150 for OlexSys, GUI svn.r4998)
;
_cell_angle_alpha 90
_cell_angle_beta 101.847(3)
_cell_angle_gamma 90
_cell_formula_units_Z 8
_cell_length_a 15.3680(4)
_cell_length_b 11.4122(3)
_cell_length_c 22.2812(5)
_cell_measurement_reflns_used 5447
_cell_measurement_temperature 293
_cell_measurement_theta_max 28.9370
_cell_measurement_theta_min 3.6980
_cell_volume 3824.50(17)
_computing_cell_refinement
;
CrysAlisPro, Agilent Technologies,
Version 1.171.37.33 (release 27-03-2014 CrysAlis171 .NET)
(compiled Mar 27 2014,17:12:48)
;
_computing_data_collection
;
CrysAlisPro, Agilent Technologies,
Version 1.171.37.33 (release 27-03-2014 CrysAlis171 .NET)
(compiled Mar 27 2014,17:12:48)
;
_computing_data_reduction
;
CrysAlisPro, Agilent Technologies,
Version 1.171.37.33 (release 27-03-2014 CrysAlis171 .NET)
(compiled Mar 27 2014,17:12:48)
;
_computing_molecular_graphics 'Olex2 (Dolomanov et al., 2009)'
_computing_publication_material 'Olex2 (Dolomanov et al., 2009)'
_computing_structure_refinement 'ShelXL (Sheldrick, 2008)'
_computing_structure_solution 'ShelXT (Sheldrick, 2015)'
_diffrn_ambient_temperature 293
_diffrn_detector 'CCD plate'
_diffrn_detector_area_resol_mean 15.9595
_diffrn_detector_type EosS2
_diffrn_measured_fraction_theta_full 0.998
_diffrn_measured_fraction_theta_max 0.998
_diffrn_measurement_details
;
#__ type_ start__ end____ width___ exp.time_
  1 omega  -54.00   34.00   1.0000    4.3800
omega____ theta____ kappa____ phi______ frames
    -       15.5694  -38.0000  -60.0000 88

#__ type_ start__ end____ width___ exp.time_
  2 omega   -1.00   83.00   1.0000    4.3800
omega____ theta____ kappa____ phi______ frames
    -       15.5694   57.0000  120.0000 84

#__ type_ start__ end____ width___ exp.time_
  3 omega  -84.00   10.00   1.0000    4.3800
omega____ theta____ kappa____ phi______ frames
    -      -16.6631  -77.0000  120.0000 94

#__ type_ start__ end____ width___ exp.time_
  4 omega  -79.00  -32.00   1.0000    4.3800
omega____ theta____ kappa____ phi______ frames
    -      -16.6631  141.0000  -70.0000 47

#__ type_ start__ end____ width___ exp.time_
  5 omega  -20.00    5.00   1.0000    4.3800
omega____ theta____ kappa____ phi______ frames
    -       15.5694  -99.0000 -180.0000 25
;
_diffrn_measurement_device 'four-circle diffractometer'
_diffrn_measurement_device_type 'New Gemini, Dual, Cu at zero, EosS2'
_diffrn_measurement_method '\w scans'
_diffrn_orient_matrix_UB_11 0.0403662000
_diffrn_orient_matrix_UB_12 -0.0099875000
_diffrn_orient_matrix_UB_13 -0.0099252000
_diffrn_orient_matrix_UB_21 -0.0076651000
_diffrn_orient_matrix_UB_22 -0.0612724000
_diffrn_orient_matrix_UB_23 0.0001622000
_diffrn_orient_matrix_UB_31 -0.0231223000
_diffrn_orient_matrix_UB_32 0.0028575000
_diffrn_orient_matrix_UB_33 -0.0309851000
_diffrn_radiation_monochromator graphite
_diffrn_radiation_probe x-ray
_diffrn_radiation_type MoK\a
_diffrn_radiation_wavelength 0.71073
_diffrn_reflns_av_R_equivalents 0.0309
_diffrn_reflns_av_unetI/netI 0.0315
_diffrn_reflns_Laue_measured_fraction_full 0.998
_diffrn_reflns_Laue_measured_fraction_max 0.998
_diffrn_reflns_limit_h_max 19
_diffrn_reflns_limit_h_min -19
_diffrn_reflns_limit_k_max 14
_diffrn_reflns_limit_k_min -12
_diffrn_reflns_limit_l_max 26
_diffrn_reflns_limit_l_min -27
_diffrn_reflns_number 12442
_diffrn_reflns_point_group_measured_fraction_full 0.998
_diffrn_reflns_point_group_measured_fraction_max 0.998
_diffrn_reflns_theta_full 26.000
_diffrn_reflns_theta_max 26.371
_diffrn_reflns_theta_min 3.364
_diffrn_source 'Enhance (Mo) X-ray Source'
_exptl_absorpt_coefficient_mu 1.524
_exptl_absorpt_correction_T_max 1.00000
_exptl_absorpt_correction_T_min 0.74403
_exptl_absorpt_correction_type multi-scan
_exptl_absorpt_process_details
;
CrysAlisPro, Agilent Technologies,
Version 1.171.37.33 (release 27-03-2014 CrysAlis171 .NET)
(compiled Mar 27 2014,17:12:48)
Empirical absorption correction using spherical harmonics,
 implemented in SCALE3 ABSPACK scaling algorithm.
;
_exptl_crystal_colour 'clear light yellow'
_exptl_crystal_colour_lustre clear
_exptl_crystal_colour_modifier light
_exptl_crystal_colour_primary yellow
_exptl_crystal_density_diffrn 1.892
_exptl_crystal_description
;
;
_exptl_crystal_F_000 2208
_exptl_crystal_size_max 0.26
_exptl_crystal_size_mid 0.2
_exptl_crystal_size_min 0.16
_refine_diff_density_max 1.469
_refine_diff_density_min -1.414
_refine_diff_density_rms 0.083
_refine_ls_extinction_method none
_refine_ls_goodness_of_fit_ref 1.040
_refine_ls_hydrogen_treatment constr
_refine_ls_matrix_type full
_refine_ls_number_parameters 268
_refine_ls_number_reflns 3901
_refine_ls_number_restraints 0
_refine_ls_restrained_S_all 1.040
_refine_ls_R_factor_all 0.0487
_refine_ls_R_factor_gt 0.0411
_refine_ls_shift/su_max 0.001
_refine_ls_shift/su_mean 0.000
_refine_ls_structure_factor_coef Fsqd
_refine_ls_weighting_details 'w=1/[\s^2^(Fo^2^)+(0.0433P)^2^+15.2239P] where P=(Fo^2^+2Fc^2^)/3'
_refine_ls_weighting_scheme calc
_refine_ls_wR_factor_gt 0.1001
_refine_ls_wR_factor_ref 0.1061
_reflns_Friedel_coverage 0.000
_reflns_number_gt 3371
_reflns_number_total 3901
_reflns_threshold_expression 'I > 2\s(I)'
_cod_data_source_file ic5b01569_si_003.cif
_cod_data_source_block 1
_cod_original_cell_volume 3824.52(16)
_cod_original_formula_sum 'C9 H19 Mn2 N1.50 O15 P1.50'
_cod_database_code 4346480
_shelx_space_group_comment
;
The symmetry employed for this shelxl refinement is uniquely defined
by the following loop, which should always be used as a source of
symmetry information in preference to the above space-group names.
They are only intended as comments.
;
_reflns_odcompleteness_completeness 99.68
_reflns_odcompleteness_iscentric 1
_reflns_odcompleteness_theta 26.32
_olex2_refinement_description
;
1. Fixed Uiso
 At 1.2 times of:
  All C(H,H) groups, All N(H) groups
 At 1.5 times of:
  All C(H,H,H) groups, All O(H) groups, All O(H,H) groups
2.a Riding coordinates:
 N2(H2), OW1(HW1A,HW1B)
2.b Ternary CH refined with riding coordinates:
 N1(H1)
2.c Secondary CH2 refined with riding coordinates:
 C5(H5A,H5B), C6(H6A,H6B), C7(H7A,H7B)
2.d Idealised Me refined as rotating group:
 C8(H8A,H8B,H8C), C9(H9A,H9B,H9C)
2.e Idealised tetrahedral OH refined as rotating group:
 O3(H3), O4(H4), O6(H6)
;
_shelx_shelxl_version_number 2014/7
_olex2_submission_special_instructions 'No special instructions were received'

loop_
_space_group_symop_operation_xyz
'x, y, z'
'-x, y, -z+1/2'
'x+1/2, y+1/2, z'
'-x+1/2, y+1/2, -z+1/2'
'-x, -y, -z'
'x, -y, z-1/2'
'-x+1/2, -y+1/2, -z'
'x+1/2, -y+1/2, z-1/2'

loop_
_atom_site_label
_atom_site_type_symbol
_atom_site_fract_x
_atom_site_fract_y
_atom_site_fract_z
_atom_site_U_iso_or_equiv
_atom_site_adp_type
_atom_site_occupancy
_atom_site_site_symmetry_order
_atom_site_calc_flag
_atom_site_refinement_flags_posn
_atom_site_refinement_flags_adp
_atom_site_refinement_flags_occupancy
Mn1 Mn 0.52496(3) 0.47393(4) 0.42878(2) 0.02119(13) Uani 1 1 d . . .
Mn2 Mn 0.64519(3) 1.01612(4) 0.37964(2) 0.02243(14) Uani 1 1 d . . .
P1 P 0.61933(6) 0.73892(8) 0.42569(4) 0.0268(2) Uani 1 1 d . . .
P2 P 0.5000 1.09041(11) 0.2500 0.0294(3) Uani 1 2 d S T P
O1 O 0.55494(18) 0.6423(2) 0.40534(11) 0.0388(6) Uani 1 1 d . . .
O2 O 0.60022(18) 0.8442(2) 0.38610(13) 0.0463(7) Uani 1 1 d . . .
O3 O 0.71480(18) 0.6940(3) 0.42374(14) 0.0590(9) Uani 1 1 d . . .
H3 H 0.7496 0.7150 0.4549 0.088 Uiso 1 1 calc GR . .
O4 O 0.62763(19) 0.7688(3) 0.49542(13) 0.0531(8) Uani 1 1 d . . .
H4 H 0.5780 0.7800 0.5025 0.080 Uiso 1 1 calc GR . .
O5 O 0.56320(19) 1.0170(2) 0.29283(12) 0.0453(7) Uani 1 1 d . . .
O6 O 0.4544(2) 1.1729(3) 0.29027(14) 0.0550(8) Uani 1 1 d . . .
H6 H 0.4394 1.2340 0.2716 0.082 Uiso 1 1 calc GR . .
O7 O 0.41162(14) 0.5079(2) 0.47448(10) 0.0266(5) Uani 1 1 d . . .
O8 O 0.26312(15) 0.5083(2) 0.45713(10) 0.0357(6) Uani 1 1 d . . .
O9 O 0.40658(15) 0.4730(2) 0.35526(10) 0.0297(5) Uani 1 1 d . . .
O10 O 0.25869(15) 0.4836(2) 0.33606(10) 0.0330(6) Uani 1 1 d . . .
O11 O 0.50442(16) 0.2827(2) 0.44857(11) 0.0316(5) Uani 1 1 d . . .
O12 O 0.55510(16) 0.1054(2) 0.42975(10) 0.0307(5) Uani 1 1 d . . .
O13 O 0.61523(16) 0.3826(2) 0.38458(11) 0.0323(5) Uani 1 1 d . . .
O14 O 0.67577(15) 0.2091(2) 0.37401(12) 0.0331(5) Uani 1 1 d . . .
C1 C 0.3349(2) 0.5015(3) 0.44062(13) 0.0218(6) Uani 1 1 d . . .
C2 C 0.3327(2) 0.4840(3) 0.37087(14) 0.0234(6) Uani 1 1 d . . .
C3 C 0.5534(2) 0.2139(3) 0.42603(14) 0.0238(6) Uani 1 1 d . . .
C4 C 0.6204(2) 0.2730(3) 0.39181(14) 0.0254(7) Uani 1 1 d . . .
C5 C 0.3791(2) 0.8266(4) 0.34295(16) 0.0396(9) Uani 1 1 d . . .
H5A H 0.3950 0.7612 0.3709 0.047 Uiso 1 1 calc R . .
H5B H 0.4318 0.8745 0.3452 0.047 Uiso 1 1 calc R . .
C6 C 0.3508(2) 0.7796(3) 0.27826(16) 0.0347(8) Uani 1 1 d . . .
H6A H 0.2979 0.7317 0.2754 0.042 Uiso 1 1 calc R . .
H6B H 0.3364 0.8444 0.2498 0.042 Uiso 1 1 calc R . .
C7 C 0.4246(2) 0.7070(3) 0.26126(17) 0.0343(8) Uani 1 1 d . . .
H7A H 0.4465 0.6520 0.2941 0.041 Uiso 1 1 calc R . .
H7B H 0.4008 0.6620 0.2246 0.041 Uiso 1 1 calc R . .
C8 C 0.2922(4) 1.0100(4) 0.3307(2) 0.0648(14) Uani 1 1 d . . .
H8A H 0.3453 1.0567 0.3385 0.097 Uiso 1 1 calc GR . .
H8B H 0.2456 1.0512 0.3446 0.097 Uiso 1 1 calc GR . .
H8C H 0.2745 0.9953 0.2875 0.097 Uiso 1 1 calc GR . .
C9 C 0.3336(3) 0.9175(5) 0.43070(19) 0.0635(14) Uani 1 1 d . . .
H9A H 0.3408 0.8434 0.4515 0.095 Uiso 1 1 calc GR . .
H9B H 0.2874 0.9613 0.4436 0.095 Uiso 1 1 calc GR . .
H9C H 0.3883 0.9607 0.4405 0.095 Uiso 1 1 calc GR . .
N1 N 0.30944(19) 0.8978(3) 0.36366(13) 0.0358(7) Uani 1 1 d . . .
H1 H 0.2541 0.8525 0.3552 0.043 Uiso 1 1 calc R . .
N2 N 0.5000 0.7798(4) 0.2500 0.0332(9) Uani 1 2 d S T P
H2 H 0.5192 0.8262 0.2827 0.040 Uiso 1 1 d R . .
OW1 O 0.3816(5) 0.3674(4) 0.24405(17) 0.149(3) Uani 1 1 d . . .
HW1A H 0.3592 0.3827 0.2067 0.224 Uiso 1 1 d R . .
HW1B H 0.4287 0.4076 0.2555 0.224 Uiso 1 1 d R . .

loop_
_atom_site_aniso_label
_atom_site_aniso_U_11
_atom_site_aniso_U_22
_atom_site_aniso_U_33
_atom_site_aniso_U_23
_atom_site_aniso_U_13
_atom_site_aniso_U_12
Mn1 0.0209(2) 0.0221(3) 0.0204(2) -0.00142(17) 0.00399(18) -0.00069(18)
Mn2 0.0196(2) 0.0221(3) 0.0238(2) -0.00044(18) 0.00012(19) 0.00054(18)
P1 0.0278(4) 0.0243(4) 0.0284(4) -0.0007(3) 0.0057(3) -0.0021(3)
P2 0.0306(6) 0.0277(6) 0.0271(6) 0.000 -0.0006(5) 0.000
O1 0.0503(15) 0.0262(13) 0.0355(13) 0.0035(10) -0.0009(12) -0.0129(11)
O2 0.0439(15) 0.0273(14) 0.0627(18) 0.0130(12) -0.0004(13) -0.0079(12)
O3 0.0327(14) 0.089(2) 0.0509(18) -0.0222(17) -0.0024(13) 0.0202(16)
O4 0.0474(16) 0.075(2) 0.0421(15) -0.0219(15) 0.0222(13) -0.0278(16)
O5 0.0492(17) 0.0431(16) 0.0330(14) -0.0035(11) -0.0164(12) 0.0091(13)
O6 0.070(2) 0.0496(19) 0.0503(17) 0.0051(14) 0.0247(16) 0.0174(16)
O7 0.0208(11) 0.0379(13) 0.0198(10) -0.0020(9) 0.0014(9) -0.0002(10)
O8 0.0192(11) 0.0659(18) 0.0222(11) -0.0025(11) 0.0046(9) 0.0036(11)
O9 0.0218(11) 0.0453(15) 0.0217(11) -0.0048(10) 0.0036(9) 0.0010(10)
O10 0.0232(12) 0.0525(16) 0.0212(11) -0.0058(10) -0.0005(9) 0.0027(11)
O11 0.0374(13) 0.0260(12) 0.0366(13) -0.0019(10) 0.0198(11) 0.0006(10)
O12 0.0358(13) 0.0235(12) 0.0353(13) 0.0013(10) 0.0129(10) 0.0006(10)
O13 0.0376(13) 0.0236(12) 0.0410(13) -0.0009(10) 0.0208(11) -0.0003(10)
O14 0.0301(12) 0.0272(13) 0.0462(14) -0.0035(11) 0.0177(11) 0.0009(10)
C1 0.0207(14) 0.0239(16) 0.0191(14) 0.0011(12) 0.0002(12) 0.0009(12)
C2 0.0273(16) 0.0211(15) 0.0212(15) -0.0028(12) 0.0037(13) 0.0004(12)
C3 0.0219(15) 0.0266(17) 0.0225(15) -0.0007(12) 0.0032(12) 0.0014(13)
C4 0.0257(15) 0.0273(17) 0.0236(15) -0.0035(13) 0.0057(13) -0.0011(13)
C5 0.0291(18) 0.055(2) 0.0342(19) -0.0017(17) 0.0060(15) 0.0029(17)
C6 0.0261(16) 0.047(2) 0.0308(17) 0.0006(16) 0.0060(14) -0.0039(16)
C7 0.0372(19) 0.0307(19) 0.0370(18) -0.0009(15) 0.0124(15) -0.0095(15)
C8 0.088(4) 0.049(3) 0.064(3) 0.004(2) 0.030(3) 0.018(3)
C9 0.060(3) 0.098(4) 0.034(2) -0.013(2) 0.014(2) 0.005(3)
N1 0.0271(14) 0.0511(19) 0.0303(15) -0.0024(14) 0.0086(12) -0.0016(14)
N2 0.030(2) 0.025(2) 0.048(2) 0.000 0.0160(19) 0.000
OW1 0.315(8) 0.090(3) 0.046(2) 0.002(2) 0.042(3) 0.102(4)

loop_
_atom_type_symbol
_atom_type_description
_atom_type_scat_dispersion_real
_atom_type_scat_dispersion_imag
_atom_type_scat_source
C C 0.0033 0.0016 'International Tables Vol C Tables 4.2.6.8 and 6.1.1.4'
H H 0.0000 0.0000 'International Tables Vol C Tables 4.2.6.8 and 6.1.1.4'
Mn Mn 0.3368 0.7283 'International Tables Vol C Tables 4.2.6.8 and 6.1.1.4'
N N 0.0061 0.0033 'International Tables Vol C Tables 4.2.6.8 and 6.1.1.4'
O O 0.0106 0.0060 'International Tables Vol C Tables 4.2.6.8 and 6.1.1.4'
P P 0.1023 0.0942 'International Tables Vol C Tables 4.2.6.8 and 6.1.1.4'

loop_
_geom_angle_atom_site_label_1
_geom_angle_atom_site_label_2
_geom_angle_atom_site_label_3
_geom_angle
_geom_angle_site_symmetry_1
_geom_angle_site_symmetry_3
O1 Mn1 O7 94.79(9) . 5_666
O1 Mn1 O7 100.93(10) . .
O1 Mn1 O9 90.53(10) . .
O1 Mn1 O11 173.34(10) . .
O1 Mn1 O13 97.92(10) . .
O7 Mn1 O7 76.39(9) 5_666 .
O7 Mn1 O11 85.72(8) . .
O7 Mn1 O11 87.20(9) 5_666 .
O9 Mn1 O7 150.97(9) . 5_666
O9 Mn1 O7 74.59(8) . .
O9 Mn1 O11 90.78(9) . .
O13 Mn1 O7 107.54(9) . 5_666
O13 Mn1 O7 160.37(9) . .
O13 Mn1 O9 99.91(9) . .
O13 Mn1 O11 75.42(8) . .
O2 Mn2 O8 97.83(10) . 3
O2 Mn2 O10 100.10(11) . 3
O2 Mn2 O12 98.49(11) . 1_565
O2 Mn2 O14 172.48(10) . 1_565
O5 Mn2 O2 85.60(11) . .
O5 Mn2 O8 163.60(11) . 3
O5 Mn2 O10 88.53(10) . 3
O5 Mn2 O12 98.36(10) . 1_565
O5 Mn2 O14 92.09(10) . 1_565
O8 Mn2 O14 86.38(10) 3 1_565
O10 Mn2 O8 75.09(8) 3 3
O10 Mn2 O12 160.61(9) 3 1_565
O10 Mn2 O14 86.97(9) 3 1_565
O12 Mn2 O8 96.98(9) 1_565 3
O12 Mn2 O14 74.74(8) 1_565 1_565
O1 P1 O3 108.52(18) . .
O1 P1 O4 112.10(15) . .
O2 P1 O1 112.37(15) . .
O2 P1 O3 108.75(19) . .
O2 P1 O4 112.23(19) . .
O3 P1 O4 102.28(16) . .
O5 P2 O5 110.8(2) . 2_655
O5 P2 O6 113.60(18) . 2_655
O5 P2 O6 106.50(16) . .
O5 P2 O6 106.50(16) 2_655 2_655
O5 P2 O6 113.60(18) 2_655 .
O6 P2 O6 105.9(2) 2_655 .
P1 O1 Mn1 141.25(16) . .
P1 O2 Mn2 140.49(17) . .
P1 O3 H3 109.5 . .
P1 O4 H4 109.5 . .
P2 O5 Mn2 142.87(17) . .
P2 O6 H6 109.5 . .
Mn1 O7 Mn1 103.61(9) 5_666 .
C1 O7 Mn1 140.0(2) . 5_666
C1 O7 Mn1 115.99(19) . .
C1 O8 Mn2 113.91(19) . 3_445
C2 O9 Mn1 116.82(19) . .
C2 O10 Mn2 115.7(2) . 3_445
C3 O11 Mn1 113.8(2) . .
C3 O12 Mn2 115.8(2) . 1_545
C4 O13 Mn1 117.1(2) . .
C4 O14 Mn2 112.9(2) . 1_545
O7 C1 C2 115.4(3) . .
O8 C1 O7 126.8(3) . .
O8 C1 C2 117.8(3) . .
O9 C2 C1 116.8(3) . .
O10 C2 O9 126.2(3) . .
O10 C2 C1 117.0(3) . .
O11 C3 C4 115.8(3) . .
O12 C3 O11 126.9(3) . .
O12 C3 C4 117.3(3) . .
O13 C4 C3 117.5(3) . .
O14 C4 O13 124.7(3) . .
O14 C4 C3 117.8(3) . .
H5A C5 H5B 107.7 . .
C6 C5 H5A 108.8 . .
C6 C5 H5B 108.8 . .
N1 C5 H5A 108.8 . .
N1 C5 H5B 108.8 . .
N1 C5 C6 113.8(3) . .
C5 C6 H6A 109.6 . .
C5 C6 H6B 109.6 . .
H6A C6 H6B 108.1 . .
C7 C6 C5 110.3(3) . .
C7 C6 H6A 109.6 . .
C7 C6 H6B 109.6 . .
C6 C7 H7A 109.1 . .
C6 C7 H7B 109.1 . .
H7A C7 H7B 107.8 . .
N2 C7 C6 112.7(3) . .
N2 C7 H7A 109.1 . .
N2 C7 H7B 109.1 . .
H8A C8 H8B 109.5 . .
H8A C8 H8C 109.5 . .
H8B C8 H8C 109.5 . .
N1 C8 H8A 109.5 . .
N1 C8 H8B 109.5 . .
N1 C8 H8C 109.5 . .
H9A C9 H9B 109.5 . .
H9A C9 H9C 109.5 . .
H9B C9 H9C 109.5 . .
N1 C9 H9A 109.5 . .
N1 C9 H9B 109.5 . .
N1 C9 H9C 109.5 . .
C5 N1 H1 107.6 . .
C8 N1 C5 112.7(3) . .
C8 N1 C9 110.7(4) . .
C8 N1 H1 107.6 . .
C9 N1 C5 110.3(3) . .
C9 N1 H1 107.6 . .
C7 N2 C7 112.1(4) . 2_655
C7 N2 H2 109.2 2_655 .
C7 N2 H2 109.2 . .
HW1A OW1 HW1B 109.5 . .

loop_
_geom_bond_atom_site_label_1
_geom_bond_atom_site_label_2
_geom_bond_distance
_geom_bond_site_symmetry_2
Mn1 O1 2.068(2) .
Mn1 O7 2.225(2) .
Mn1 O7 2.185(2) 5_666
Mn1 O9 2.184(2) .
Mn1 O11 2.262(2) .
Mn1 O13 2.131(2) .
Mn2 O2 2.094(3) .
Mn2 O5 2.080(2) .
Mn2 O8 2.234(2) 3
Mn2 O10 2.195(2) 3
Mn2 O12 2.199(2) 1_565
Mn2 O14 2.261(2) 1_565
P1 O1 1.488(2) .
P1 O2 1.484(3) .
P1 O3 1.563(3) .
P1 O4 1.570(3) .
P2 O5 1.475(3) 2_655
P2 O5 1.475(3) .
P2 O6 1.562(3) .
P2 O6 1.562(3) 2_655
O3 H3 0.8200 .
O4 H4 0.8200 .
O6 H6 0.8200 .
O7 Mn1 2.185(2) 5_666
O7 C1 1.264(4) .
O8 Mn2 2.234(2) 3_445
O8 C1 1.235(4) .
O9 C2 1.260(4) .
O10 Mn2 2.195(2) 3_445
O10 C2 1.239(4) .
O11 C3 1.261(4) .
O12 Mn2 2.199(2) 1_545
O12 C3 1.242(4) .
O13 C4 1.261(4) .
O14 Mn2 2.261(2) 1_545
O14 C4 1.245(4) .
C1 C2 1.560(4) .
C3 C4 1.555(4) .
C5 H5A 0.9700 .
C5 H5B 0.9700 .
C5 C6 1.516(5) .
C5 N1 1.491(5) .
C6 H6A 0.9700 .
C6 H6B 0.9700 .
C6 C7 1.515(5) .
C7 H7A 0.9700 .
C7 H7B 0.9700 .
C7 N2 1.488(4) .
C8 H8A 0.9600 .
C8 H8B 0.9600 .
C8 H8C 0.9600 .
C8 N1 1.473(5) .
C9 H9A 0.9600 .
C9 H9B 0.9600 .
C9 H9C 0.9600 .
C9 N1 1.481(5) .
N1 H1 0.9800 .
N2 C7 1.488(4) 2_655
N2 H2 0.9000 .
OW1 HW1A 0.8500 .
OW1 HW1B 0.8501 .

loop_
_geom_torsion_atom_site_label_1
_geom_torsion_atom_site_label_2
_geom_torsion_atom_site_label_3
_geom_torsion_atom_site_label_4
_geom_torsion
_geom_torsion_site_symmetry_1
_geom_torsion_site_symmetry_4
Mn1 O7 C1 O8 2.5(6) 5_666 .
Mn1 O7 C1 O8 174.2(3) . .
Mn1 O7 C1 C2 -178.0(2) 5_666 .
Mn1 O7 C1 C2 -6.3(3) . .
Mn1 O9 C2 O10 -178.7(3) . .
Mn1 O9 C2 C1 2.1(4) . .
Mn1 O11 C3 O12 -179.6(3) . .
Mn1 O11 C3 C4 2.5(3) . .
Mn1 O13 C4 O14 -172.8(2) . .
Mn1 O13 C4 C3 6.6(4) . .
Mn2 O8 C1 O7 172.2(3) 3_445 .
Mn2 O8 C1 C2 -7.3(4) 3_445 .
Mn2 O10 C2 O9 -176.3(3) 3_445 .
Mn2 O10 C2 C1 2.8(4) 3_445 .
Mn2 O12 C3 O11 176.7(3) 1_545 .
Mn2 O12 C3 C4 -5.3(3) 1_545 .
Mn2 O14 C4 O13 -168.8(3) 1_545 .
Mn2 O14 C4 C3 11.9(3) 1_545 .
O1 P1 O2 Mn2 176.2(3) . .
O2 P1 O1 Mn1 -178.6(3) . .
O3 P1 O1 Mn1 61.1(3) . .
O3 P1 O2 Mn2 -63.6(3) . .
O4 P1 O1 Mn1 -51.1(3) . .
O4 P1 O2 Mn2 48.8(3) . .
O5 P2 O5 Mn2 -154.3(4) 2_655 .
O6 P2 O5 Mn2 -30.3(4) . .
O6 P2 O5 Mn2 85.9(3) 2_655 .
O7 C1 C2 O9 2.9(4) . .
O7 C1 C2 O10 -176.3(3) . .
O8 C1 C2 O9 -177.5(3) . .
O8 C1 C2 O10 3.3(5) . .
O11 C3 C4 O13 -6.1(4) . .
O11 C3 C4 O14 173.3(3) . .
O12 C3 C4 O13 175.7(3) . .
O12 C3 C4 O14 -4.9(4) . .
C5 C6 C7 N2 -73.0(4) . .
C6 C5 N1 C8 -68.5(5) . .
C6 C5 N1 C9 167.2(4) . .
C6 C7 N2 C7 175.0(3) . 2_655
N1 C5 C6 C7 -179.1(3) . .
